data_1007160
loop_
_publ_author_name
'Averbuch-Pouchot, M T'
'Durif, A'

_publ_section_title 'Structure of lead tetrapolyphosphate.'
_journal_coden_ASTM ACSCEE
_journal_name_full 'Acta Crystallographica C (39,1983-)'
_journal_page_first 631
_journal_page_last 632
_journal_volume 43
_journal_year 1987
_chemical_formula_structural 'Pb3 P4 O13'
_chemical_formula_sum 'O13 P4 Pb3'
_chemical_name_systematic 'Trilead tetraphosphate'
_space_group_IT_number 2
_symmetry_cell_setting triclinic
_symmetry_Int_Tables_number 2
_symmetry_space_group_name_Hall '-P 1'
_symmetry_space_group_name_H-M 'P -1'
_cell_angle_alpha 104.35(1)
_cell_angle_beta 101.81(1)
_cell_angle_gamma 94.27(1)
_cell_formula_units_Z 2
_cell_length_a 7.830(5)
_cell_length_b 7.347(5)
_cell_length_c 10.215(8)
_cell_volume 552.4
_exptl_crystal_density_meas 5.73
_refine_ls_R_factor_all 0.048
_cod_database_code 1007160

loop_
_symmetry_equiv_pos_as_xyz
x,y,z
-x,-y,-z

loop_
_atom_site_label
_atom_site_type_symbol
_atom_site_symmetry_multiplicity
_atom_site_Wyckoff_symbol
_atom_site_fract_x
_atom_site_fract_y
_atom_site_fract_z
_atom_site_occupancy
_atom_site_attached_hydrogens
_atom_site_calc_flag
Pb1 Pb2+ 2 i 0.48156(9) 0.2464(1) 0.23124(7) 1. 0 d
Pb2 Pb2+ 2 i 0.27124(9) 0.3042(1) 0.85226(7) 1. 0 d
Pb3 Pb2+ 2 i 0.27198(9) 0.7926(1) 0.38156(7) 1. 0 d
P1 P5+ 2 i 0.3036(6) 0.3312(6) 0.5099(5) 1. 0 d
P2 P5+ 2 i 0.0343(6) 0.8614(7) 0.6613(5) 1. 0 d
P3 P5+ 2 i 0.0410(6) 0.3614(7) 0.1388(5) 1. 0 d
P4 P5+ 2 i 0.3039(6) 0.8146(7) 0.0295(5) 1. 0 d
O1 O2- 2 i 0.647(2) 0.576(2) 0.335(1) 1. 0 d
O2 O2- 2 i 0.613(2) 0.848(2) 0.530(1) 1. 0 d
O3 O2- 2 i 0.322(2) 0.466(2) 0.421(1) 1. 0 d
O4 O2- 2 i 0.904(2) 0.741(3) 0.524(1) 1. 0 d
O5 O2- 2 i -0.007(2) 0.936(2) 0.313(2) 1. 0 d
O6 O2- 2 i 0.785(2) 0.184(3) 0.344(3) 1. 0 d
O7 O2- 2 i 0.038(2) 0.200(2) 0.219(1) 1. 0 d
O8 O2- 2 i 0.984(2) 0.539(2) 0.215(2) 1. 0 d
O9 O2- 2 i 0.216(2) 0.380(2) 0.107(1) 1. 0 d
O10 O2- 2 i 0.901(2) 0.276(2) -0.003(1) 1. 0 d
O11 O2- 2 i 0.308(2) -0.006(2) -0.018(2) 1. 0 d
O12 O2- 2 i 0.378(2) 0.854(3) 0.185(1) 1. 0 d
O13 O2- 2 i 0.613(2) 0.348(2) 0.051(1) 1. 0 d

loop_
_atom_type_symbol
_atom_type_oxidation_number
Pb2+ 2.000
P5+ 5.000
O2- -2.000
